data_4130866
loop_
_publ_author_name
'Sevov, Christo S.'
'Fisher, Sydney L.'
'Thompson, Levi T.'
'Sanford, Melanie S.'

_publ_section_title
;
 Mechanism-Based Development of a Low-Potential, Soluble, and Cyclable
 Multielectron Anolyte for Nonaqueous Redox Flow Batteries.
;
_journal_issue 47
_journal_name_full 'Journal of the American Chemical Society'
_journal_page_first 15378
_journal_page_last 15384
_journal_paper_doi 10.1021/jacs.6b07638
_journal_volume 138
_journal_year 2016
_chemical_formula_moiety 'C25 H27 N5 O5'
_chemical_formula_sum 'C25 H27 N5 O5'
_chemical_formula_weight 477.51
_space_group_crystal_system monoclinic
_space_group_IT_number 14
_space_group_name_Hall '-P 2ybc'
_space_group_name_H-M_alt 'P 1 21/c 1'
_atom_sites_solution_hydrogens mixed
_atom_sites_solution_primary direct
_atom_sites_solution_secondary difmap
_audit_creation_method SHELXL-2014/6
_cell_angle_alpha 90
_cell_angle_beta 93.658(7)
_cell_angle_gamma 90
_cell_formula_units_Z 4
_cell_length_a 10.3389(2)
_cell_length_b 7.98330(10)
_cell_length_c 28.328(2)
_cell_measurement_reflns_used 14872
_cell_measurement_temperature 85(2)
_cell_measurement_theta_max 68.20
_cell_measurement_theta_min 3.10
_cell_volume 2333.39(17)
_computing_cell_refinement 'CrystalClear-SM Expert 2.0 r16'
_computing_data_collection 'CrystalClear-SM Expert 2.0 r16 (Rigaku, 2014)'
_computing_data_reduction 'CrystalClear-SM Expert 2.0 r16'
_computing_molecular_graphics 'Bruker SHELXTL'
_computing_publication_material 'Bruker SHELXTL'
_computing_structure_refinement 'SHELXL-2014/6 (Sheldrick, 2014)'
_computing_structure_solution 'SHELXT (Sheldrick, 2014)'
_diffrn_ambient_temperature 85(2)
_diffrn_detector_area_resol_mean 14.629
_diffrn_measured_fraction_theta_full 0.998
_diffrn_measured_fraction_theta_max 0.997
_diffrn_measurement_device_type 'Rigaku Saturn944+ CCD'
_diffrn_measurement_method \w
_diffrn_radiation_type CuK\a
_diffrn_radiation_wavelength 1.54178
_diffrn_reflns_av_R_equivalents 0.0788
_diffrn_reflns_av_unetI/netI 0.0504
_diffrn_reflns_Laue_measured_fraction_full 0.998
_diffrn_reflns_Laue_measured_fraction_max 0.997
_diffrn_reflns_limit_h_max 12
_diffrn_reflns_limit_h_min -12
_diffrn_reflns_limit_k_max 9
_diffrn_reflns_limit_k_min -9
_diffrn_reflns_limit_l_max 30
_diffrn_reflns_limit_l_min -33
_diffrn_reflns_number 35069
_diffrn_reflns_point_group_measured_fraction_full 0.998
_diffrn_reflns_point_group_measured_fraction_max 0.997
_diffrn_reflns_theta_full 67.679
_diffrn_reflns_theta_max 68.222
_diffrn_reflns_theta_min 3.126
_diffrn_source 'micro-focus rotating anode'
_exptl_absorpt_coefficient_mu 0.797
_exptl_absorpt_correction_T_max 0.890
_exptl_absorpt_correction_T_min 0.561
_exptl_absorpt_correction_type multi-scan
_exptl_absorpt_process_details
;
    Higashi, T. (1995). Program for Absorption Correction.
    Rigaku Corporation, Tokyo, Japan.
;
_exptl_crystal_colour yellow
_exptl_crystal_density_diffrn 1.359
_exptl_crystal_density_method 'not measured'
_exptl_crystal_description prism
_exptl_crystal_F_000 1008
_exptl_crystal_size_max 0.060
_exptl_crystal_size_mid 0.060
_exptl_crystal_size_min 0.040
_refine_diff_density_max 0.349
_refine_diff_density_min -0.299
_refine_diff_density_rms 0.092
_refine_ls_extinction_coef 0.0033(5)
_refine_ls_extinction_expression Fc^*^=kFc[1+0.001xFc^2^\l^3^/sin(2\q)]^-1/4^
_refine_ls_extinction_method SHELXL
_refine_ls_goodness_of_fit_ref 1.106
_refine_ls_hydrogen_treatment mixed
_refine_ls_matrix_type full
_refine_ls_number_parameters 324
_refine_ls_number_reflns 4269
_refine_ls_number_restraints 0
_refine_ls_restrained_S_all 1.106
_refine_ls_R_factor_all 0.0634
_refine_ls_R_factor_gt 0.0577
_refine_ls_shift/su_max 0.000
_refine_ls_shift/su_mean 0.000
_refine_ls_structure_factor_coef Fsqd
_refine_ls_weighting_details 'w=1/[\s^2^(Fo^2^)+(0.0979P)^2^+0.7122P] where P=(Fo^2^+2Fc^2^)/3'
_refine_ls_weighting_scheme calc
_refine_ls_wR_factor_gt 0.1591
_refine_ls_wR_factor_ref 0.1643
_reflns_Friedel_coverage 0.000
_reflns_number_gt 3616
_reflns_number_total 4269
_reflns_threshold_expression 'I > 2\s(I)'
_cod_data_source_file ja6b07638_si_002.cif
_cod_data_source_block cs2152
_cod_original_sg_symbol_H-M 'P 21/c'
_cod_database_code 4130866
_shelx_space_group_comment
; 
The symmetry employed for this shelxl refinement is uniquely defined 
by the following loop, which should always be used as a source of 
symmetry information in preference to the above space-group names. 
They are only intended as comments. 
;
_shelx_estimated_absorpt_t_min 0.954
_shelx_estimated_absorpt_t_max 0.969
_shelxl_version_number 2014/6

loop_
_space_group_symop_operation_xyz
'x, y, z'
'-x, y+1/2, -z+1/2'
'-x, -y, -z'
'x, -y-1/2, z-1/2'

loop_
_atom_site_label
_atom_site_type_symbol
_atom_site_fract_x
_atom_site_fract_y
_atom_site_fract_z
_atom_site_U_iso_or_equiv
_atom_site_adp_type
_atom_site_occupancy
_atom_site_site_symmetry_order
_atom_site_calc_flag
_atom_site_refinement_flags_posn
_atom_site_refinement_flags_adp
O1 O 0.57245(14) 1.26883(17) 0.47741(5) 0.0335(4) Uani 1 1 d . .
O2 O 1.21121(13) 0.08221(18) 0.40623(5) 0.0341(4) Uani 1 1 d . .
O3 O 0.31417(13) 0.08186(16) 0.28235(5) 0.0323(4) Uani 1 1 d . .
O4 O 0.17837(13) -0.21692(16) 0.27882(5) 0.0294(3) Uani 1 1 d . .
O5 O -0.09002(14) -0.18336(17) 0.29317(5) 0.0348(4) Uani 1 1 d . .
N1 N 0.67276(16) 0.5222(2) 0.39627(6) 0.0276(4) Uani 1 1 d . .
H1N H 0.739(3) 0.571(3) 0.4136(10) 0.042(7) Uiso 1 1 d . .
N2 N 0.51639(16) 0.7468(2) 0.39984(6) 0.0285(4) Uani 1 1 d . .
N3 N 0.72037(17) 0.8049(2) 0.44202(6) 0.0326(4) Uani 1 1 d . .
N4 N 0.77103(16) 0.2594(2) 0.37415(6) 0.0284(4) Uani 1 1 d . .
N5 N 0.92022(17) 0.4354(2) 0.41927(6) 0.0335(4) Uani 1 1 d . .
C1 C 0.55357(18) 0.6004(2) 0.38700(7) 0.0275(4) Uani 1 1 d . .
C2 C 0.47340(19) 0.4800(2) 0.35866(7) 0.0284(4) Uani 1 1 d . .
C3 C 0.34685(19) 0.4886(2) 0.33847(8) 0.0312(5) Uani 1 1 d . .
H3 H 0.2953 0.5858 0.3421 0.037 Uiso 1 1 calc R U
C4 C 0.2986(2) 0.3521(2) 0.31314(8) 0.0317(5) Uani 1 1 d . .
H4 H 0.2131 0.3562 0.2987 0.038 Uiso 1 1 calc R U
C5 C 0.37404(19) 0.2069(2) 0.30835(7) 0.0279(4) Uani 1 1 d . .
C6 C 0.49959(19) 0.1967(2) 0.32868(7) 0.0283(4) Uani 1 1 d . .
H6 H 0.5504 0.0984 0.3261 0.034 Uiso 1 1 calc R U
C7 C 0.54728(18) 0.3365(2) 0.35295(7) 0.0269(4) Uani 1 1 d . .
C8 C 0.67668(18) 0.3649(2) 0.37601(7) 0.0267(4) Uani 1 1 d . .
C9 C 0.59874(19) 0.8538(2) 0.42786(7) 0.0281(4) Uani 1 1 d . .
C10 C 0.5478(2) 1.0082(2) 0.43982(7) 0.0305(4) Uani 1 1 d . .
H10 H 0.4618 1.0383 0.4294 0.037 Uiso 1 1 calc R U
C11 C 0.6257(2) 1.1177(2) 0.46734(7) 0.0298(4) Uani 1 1 d . .
C12 C 0.7504(2) 1.0689(3) 0.48237(7) 0.0322(5) Uani 1 1 d . .
H12 H 0.8055 1.1403 0.5015 0.039 Uiso 1 1 calc R U
C13 C 0.7914(2) 0.9128(3) 0.46857(8) 0.0348(5) Uani 1 1 d . .
H13 H 0.8769 0.8797 0.4788 0.042 Uiso 1 1 calc R U
C14 C 0.6529(2) 1.3811(3) 0.50574(8) 0.0363(5) Uani 1 1 d . .
H14A H 0.6732 1.3311 0.5369 0.054 Uiso 1 1 calc R U
H14B H 0.6070 1.4873 0.5094 0.054 Uiso 1 1 calc R U
H14C H 0.7334 1.4017 0.4902 0.054 Uiso 1 1 calc R U
C15 C 0.89519(19) 0.2933(2) 0.39506(7) 0.0285(4) Uani 1 1 d . .
C16 C 0.98796(19) 0.1690(2) 0.38870(7) 0.0284(4) Uani 1 1 d . .
H16 H 0.9660 0.0703 0.3712 0.034 Uiso 1 1 calc R U
C17 C 1.11239(19) 0.1934(3) 0.40848(7) 0.0300(4) Uani 1 1 d . .
C18 C 1.1406(2) 0.3419(3) 0.43325(8) 0.0355(5) Uani 1 1 d . .
H18 H 1.2255 0.3634 0.4467 0.043 Uiso 1 1 calc R U
C19 C 1.0428(2) 0.4555(3) 0.43763(8) 0.0372(5) Uani 1 1 d . .
H19 H 1.0627 0.5554 0.4548 0.045 Uiso 1 1 calc R U
C20 C 1.1819(2) -0.0740(3) 0.38327(8) 0.0382(5) Uani 1 1 d . .
H20A H 1.1151 -0.1327 0.3999 0.057 Uiso 1 1 calc R U
H20B H 1.2603 -0.1430 0.3837 0.057 Uiso 1 1 calc R U
H20C H 1.1501 -0.0534 0.3504 0.057 Uiso 1 1 calc R U
C21 C 0.38019(19) -0.0754(2) 0.27959(8) 0.0309(5) Uani 1 1 d . .
H21A H 0.4028 -0.1197 0.3117 0.037 Uiso 1 1 calc R U
H21B H 0.4609 -0.0618 0.2630 0.037 Uiso 1 1 calc R U
C22 C 0.28885(19) -0.1923(3) 0.25266(8) 0.0312(5) Uani 1 1 d . .
H22A H 0.2627 -0.1440 0.2213 0.037 Uiso 1 1 calc R U
H22B H 0.3322 -0.3009 0.2477 0.037 Uiso 1 1 calc R U
C23 C 0.0793(2) -0.3088(2) 0.25270(8) 0.0320(5) Uani 1 1 d . .
H23A H 0.1142 -0.4171 0.2422 0.038 Uiso 1 1 calc R U
H23B H 0.0480 -0.2446 0.2243 0.038 Uiso 1 1 calc R U
C24 C -0.0302(2) -0.3388(2) 0.28384(8) 0.0344(5) Uani 1 1 d . .
H24A H -0.0942 -0.4158 0.2680 0.041 Uiso 1 1 calc R U
H24B H 0.0031 -0.3911 0.3139 0.041 Uiso 1 1 calc R U
C25 C -0.1941(2) -0.2021(3) 0.32292(9) 0.0441(6) Uani 1 1 d . .
H25A H -0.2605 -0.2746 0.3074 0.066 Uiso 1 1 calc R U
H25B H -0.2316 -0.0920 0.3289 0.066 Uiso 1 1 calc R U
H25C H -0.1621 -0.2526 0.3530 0.066 Uiso 1 1 calc R U

loop_
_atom_site_aniso_label
_atom_site_aniso_U_11
_atom_site_aniso_U_22
_atom_site_aniso_U_33
_atom_site_aniso_U_23
_atom_site_aniso_U_13
_atom_site_aniso_U_12
O1 0.0334(8) 0.0260(7) 0.0407(9) -0.0052(6) -0.0014(6) 0.0008(6)
O2 0.0289(7) 0.0354(8) 0.0370(9) -0.0057(6) -0.0048(6) 0.0065(6)
O3 0.0297(7) 0.0223(7) 0.0435(9) -0.0021(6) -0.0079(6) 0.0008(5)
O4 0.0263(7) 0.0283(7) 0.0329(8) -0.0060(5) -0.0027(6) -0.0025(5)
O5 0.0316(7) 0.0288(7) 0.0440(9) 0.0060(6) 0.0047(6) -0.0018(6)
N1 0.0259(8) 0.0264(8) 0.0302(9) -0.0004(7) -0.0021(7) 0.0005(7)
N2 0.0289(9) 0.0266(8) 0.0294(9) -0.0013(7) -0.0024(7) -0.0002(6)
N3 0.0308(9) 0.0330(9) 0.0334(10) -0.0020(7) -0.0030(7) 0.0024(7)
N4 0.0241(8) 0.0287(8) 0.0321(9) -0.0001(7) -0.0017(7) 0.0007(6)
N5 0.0299(9) 0.0319(9) 0.0379(10) -0.0044(7) -0.0054(7) 0.0010(7)
C1 0.0266(9) 0.0265(9) 0.0291(10) 0.0038(7) -0.0010(8) 0.0008(7)
C2 0.0275(10) 0.0267(9) 0.0308(11) 0.0009(8) -0.0005(8) 0.0003(8)
C3 0.0282(10) 0.0275(10) 0.0375(12) 0.0010(8) -0.0016(8) 0.0021(8)
C4 0.0275(10) 0.0278(10) 0.0389(12) 0.0020(8) -0.0056(8) 0.0007(8)
C5 0.0278(10) 0.0256(9) 0.0299(11) 0.0007(7) -0.0018(8) -0.0027(7)
C6 0.0271(10) 0.0262(9) 0.0313(11) 0.0030(8) -0.0007(8) 0.0002(7)
C7 0.0262(10) 0.0269(9) 0.0273(10) 0.0031(7) -0.0011(8) -0.0006(7)
C8 0.0280(10) 0.0255(9) 0.0265(10) 0.0019(7) 0.0007(8) 0.0013(7)
C9 0.0307(10) 0.0276(9) 0.0256(10) 0.0005(8) -0.0021(8) -0.0016(8)
C10 0.0303(10) 0.0305(10) 0.0305(11) 0.0009(8) -0.0003(8) 0.0008(8)
C11 0.0358(11) 0.0262(9) 0.0275(10) 0.0009(8) 0.0028(8) -0.0003(8)
C12 0.0343(11) 0.0317(10) 0.0298(11) -0.0028(8) -0.0043(8) -0.0011(8)
C13 0.0345(11) 0.0348(11) 0.0341(12) -0.0034(8) -0.0051(9) 0.0017(8)
C14 0.0376(11) 0.0312(10) 0.0394(12) -0.0067(9) -0.0028(9) -0.0007(9)
C15 0.0272(10) 0.0296(10) 0.0284(10) -0.0008(7) -0.0021(8) -0.0009(8)
C16 0.0279(10) 0.0309(10) 0.0257(10) -0.0019(8) -0.0027(8) 0.0006(8)
C17 0.0265(10) 0.0325(10) 0.0307(11) -0.0014(8) -0.0005(8) 0.0056(8)
C18 0.0285(10) 0.0352(11) 0.0416(12) -0.0055(9) -0.0076(9) -0.0006(8)
C19 0.0325(11) 0.0332(11) 0.0445(13) -0.0081(9) -0.0072(9) 0.0007(8)
C20 0.0350(11) 0.0382(12) 0.0408(13) -0.0094(9) -0.0033(9) 0.0086(9)
C21 0.0274(10) 0.0263(10) 0.0386(12) -0.0015(8) -0.0005(8) 0.0030(8)
C22 0.0286(10) 0.0314(10) 0.0336(11) -0.0039(8) 0.0021(8) 0.0007(8)
C23 0.0313(10) 0.0252(9) 0.0384(12) -0.0069(8) -0.0073(9) -0.0018(8)
C24 0.0332(11) 0.0232(9) 0.0459(13) 0.0025(9) -0.0048(9) -0.0036(8)
C25 0.0380(12) 0.0487(13) 0.0467(14) 0.0009(10) 0.0101(10) -0.0109(10)

loop_
_atom_type_symbol
_atom_type_description
_atom_type_scat_dispersion_real
_atom_type_scat_dispersion_imag
_atom_type_scat_source
C C 0.0181 0.0091 'International Tables Vol C Tables 4.2.6.8 and 6.1.1.4'
H H 0.0000 0.0000 'International Tables Vol C Tables 4.2.6.8 and 6.1.1.4'
N N 0.0311 0.0180 'International Tables Vol C Tables 4.2.6.8 and 6.1.1.4'
O O 0.0492 0.0322 'International Tables Vol C Tables 4.2.6.8 and 6.1.1.4'

loop_
_geom_angle_atom_site_label_1
_geom_angle_atom_site_label_2
_geom_angle_atom_site_label_3
_geom_angle
C11 O1 C14 116.30(16)
C17 O2 C20 116.93(16)
C5 O3 C21 117.96(15)
C22 O4 C23 112.13(15)
C25 O5 C24 112.06(16)
C8 N1 C1 112.21(17)
C8 N1 H1N 125.3(17)
C1 N1 H1N 122.5(17)
C1 N2 C9 121.75(17)
C13 N3 C9 116.71(18)
C8 N4 C15 121.92(17)
C15 N5 C19 116.32(18)
N2 C1 N1 129.00(19)
N2 C1 C2 125.26(17)
N1 C1 C2 105.74(16)
C7 C2 C3 119.98(18)
C7 C2 C1 107.84(17)
C3 C2 C1 132.18(18)
C4 C3 C2 118.20(18)
C4 C3 H3 120.9
C2 C3 H3 120.9
C3 C4 C5 121.03(18)
C3 C4 H4 119.5
C5 C4 H4 119.5
O3 C5 C6 124.07(17)
O3 C5 C4 114.77(17)
C6 C5 C4 121.16(18)
C7 C6 C5 116.89(18)
C7 C6 H6 121.6
C5 C6 H6 121.6
C6 C7 C2 122.71(18)
C6 C7 C8 129.12(18)
C2 C7 C8 108.17(17)
N4 C8 N1 130.63(18)
N4 C8 C7 123.33(18)
N1 C8 C7 105.98(16)
N3 C9 C10 122.86(18)
N3 C9 N2 120.49(17)
C10 C9 N2 116.65(17)
C9 C10 C11 118.59(19)
C9 C10 H10 120.7
C11 C10 H10 120.7
O1 C11 C12 124.32(18)
O1 C11 C10 116.48(18)
C12 C11 C10 119.19(18)
C13 C12 C11 117.57(19)
C13 C12 H12 121.2
C11 C12 H12 121.2
N3 C13 C12 125.1(2)
N3 C13 H13 117.5
C12 C13 H13 117.5
O1 C14 H14A 109.5
O1 C14 H14B 109.5
H14A C14 H14B 109.5
O1 C14 H14C 109.5
H14A C14 H14C 109.5
H14B C14 H14C 109.5
N5 C15 C16 123.62(18)
N5 C15 N4 121.29(18)
C16 C15 N4 115.09(17)
C17 C16 C15 118.36(18)
C17 C16 H16 120.8
C15 C16 H16 120.8
O2 C17 C16 124.89(18)
O2 C17 C18 116.35(18)
C16 C17 C18 118.76(18)
C19 C18 C17 118.35(19)
C19 C18 H18 120.8
C17 C18 H18 120.8
N5 C19 C18 124.58(19)
N5 C19 H19 117.7
C18 C19 H19 117.7
O2 C20 H20A 109.5
O2 C20 H20B 109.5
H20A C20 H20B 109.5
O2 C20 H20C 109.5
H20A C20 H20C 109.5
H20B C20 H20C 109.5
O3 C21 C22 106.62(16)
O3 C21 H21A 110.4
C22 C21 H21A 110.4
O3 C21 H21B 110.4
C22 C21 H21B 110.4
H21A C21 H21B 108.6
O4 C22 C21 108.85(16)
O4 C22 H22A 109.9
C21 C22 H22A 109.9
O4 C22 H22B 109.9
C21 C22 H22B 109.9
H22A C22 H22B 108.3
O4 C23 C24 108.72(17)
O4 C23 H23A 109.9
C24 C23 H23A 109.9
O4 C23 H23B 109.9
C24 C23 H23B 109.9
H23A C23 H23B 108.3
O5 C24 C23 108.96(16)
O5 C24 H24A 109.9
C23 C24 H24A 109.9
O5 C24 H24B 109.9
C23 C24 H24B 109.9
H24A C24 H24B 108.3
O5 C25 H25A 109.5
O5 C25 H25B 109.5
H25A C25 H25B 109.5
O5 C25 H25C 109.5
H25A C25 H25C 109.5
H25B C25 H25C 109.5

loop_
_geom_bond_atom_site_label_1
_geom_bond_atom_site_label_2
_geom_bond_distance
O1 C11 1.364(2)
O1 C14 1.433(2)
O2 C17 1.358(2)
O2 C20 1.430(3)
O3 C5 1.366(2)
O3 C21 1.433(2)
O4 C22 1.414(2)
O4 C23 1.428(2)
O5 C25 1.416(3)
O5 C24 1.419(2)
N1 C8 1.382(3)
N1 C1 1.391(3)
N1 H1N 0.91(3)
N2 C1 1.290(3)
N2 C9 1.413(2)
N3 C13 1.333(3)
N3 C9 1.353(3)
N4 C8 1.293(3)
N4 C15 1.405(3)
N5 C15 1.342(3)
N5 C19 1.348(3)
C1 C2 1.473(3)
C2 C7 1.393(3)
C2 C3 1.396(3)
C3 C4 1.381(3)
C3 H3 0.9500
C4 C5 1.409(3)
C4 H4 0.9500
C5 C6 1.389(3)
C6 C7 1.385(3)
C6 H6 0.9500
C7 C8 1.469(3)
C9 C10 1.391(3)
C10 C11 1.393(3)
C10 H10 0.9500
C11 C12 1.388(3)
C12 C13 1.381(3)
C12 H12 0.9500
C13 H13 0.9500
C14 H14A 0.9800
C14 H14B 0.9800
C14 H14C 0.9800
C15 C16 1.400(3)
C16 C17 1.384(3)
C16 H16 0.9500
C17 C18 1.399(3)
C18 C19 1.370(3)
C18 H18 0.9500
C19 H19 0.9500
C20 H20A 0.9800
C20 H20B 0.9800
C20 H20C 0.9800
C21 C22 1.501(3)
C21 H21A 0.9900
C21 H21B 0.9900
C22 H22A 0.9900
C22 H22B 0.9900
C23 C24 1.497(3)
C23 H23A 0.9900
C23 H23B 0.9900
C24 H24A 0.9900
C24 H24B 0.9900
C25 H25A 0.9800
C25 H25B 0.9800
C25 H25C 0.9800

loop_
_geom_hbond_atom_site_label_D
_geom_hbond_atom_site_label_H
_geom_hbond_atom_site_label_A
_geom_hbond_distance_DH
_geom_hbond_distance_HA
_geom_hbond_distance_DA
_geom_hbond_angle_DHA
N1 H1N N3 0.91(3) 2.04(3) 2.633(2) 121(2)
N1 H1N N5 0.91(3) 2.16(3) 2.690(2) 116(2)

loop_
_geom_torsion_atom_site_label_1
_geom_torsion_atom_site_label_2
_geom_torsion_atom_site_label_3
_geom_torsion_atom_site_label_4
_geom_torsion
C9 N2 C1 N1 -1.0(3)
C9 N2 C1 C2 178.76(18)
C8 N1 C1 N2 -179.3(2)
C8 N1 C1 C2 0.9(2)
N2 C1 C2 C7 -179.09(19)
N1 C1 C2 C7 0.7(2)
N2 C1 C2 C3 1.3(4)
N1 C1 C2 C3 -178.9(2)
C7 C2 C3 C4 0.0(3)
C1 C2 C3 C4 179.6(2)
C2 C3 C4 C5 1.0(3)
C21 O3 C5 C6 6.1(3)
C21 O3 C5 C4 -174.33(18)
C3 C4 C5 O3 -179.95(18)
C3 C4 C5 C6 -0.4(3)
O3 C5 C6 C7 178.34(18)
C4 C5 C6 C7 -1.2(3)
C5 C6 C7 C2 2.2(3)
C5 C6 C7 C8 -177.04(19)
C3 C2 C7 C6 -1.7(3)
C1 C2 C7 C6 178.67(18)
C3 C2 C7 C8 177.70(18)
C1 C2 C7 C8 -1.9(2)
C15 N4 C8 N1 0.7(3)
C15 N4 C8 C7 177.48(18)
C1 N1 C8 N4 175.2(2)
C1 N1 C8 C7 -2.0(2)
C6 C7 C8 N4 4.3(3)
C2 C7 C8 N4 -175.05(18)
C6 C7 C8 N1 -178.22(19)
C2 C7 C8 N1 2.4(2)
C13 N3 C9 C10 0.1(3)
C13 N3 C9 N2 -179.62(18)
C1 N2 C9 N3 0.2(3)
C1 N2 C9 C10 -179.54(18)
N3 C9 C10 C11 0.4(3)
N2 C9 C10 C11 -179.89(18)
C14 O1 C11 C12 -0.5(3)
C14 O1 C11 C10 179.98(18)
C9 C10 C11 O1 178.80(17)
C9 C10 C11 C12 -0.8(3)
O1 C11 C12 C13 -178.85(19)
C10 C11 C12 C13 0.7(3)
C9 N3 C13 C12 -0.2(3)
C11 C12 C13 N3 -0.2(3)
C19 N5 C15 C16 0.5(3)
C19 N5 C15 N4 -179.64(19)
C8 N4 C15 N5 2.1(3)
C8 N4 C15 C16 -178.05(18)
N5 C15 C16 C17 0.1(3)
N4 C15 C16 C17 -179.75(18)
C20 O2 C17 C16 -2.6(3)
C20 O2 C17 C18 176.65(19)
C15 C16 C17 O2 178.28(19)
C15 C16 C17 C18 -1.0(3)
O2 C17 C18 C19 -178.1(2)
C16 C17 C18 C19 1.3(3)
C15 N5 C19 C18 -0.2(3)
C17 C18 C19 N5 -0.7(4)
C5 O3 C21 C22 175.37(16)
C23 O4 C22 C21 172.20(15)
O3 C21 C22 O4 -63.6(2)
C22 O4 C23 C24 176.41(16)
C25 O5 C24 C23 -179.46(18)
O4 C23 C24 O5 67.5(2)
